data_4350812
loop_
_publ_author_name
'Wang, Shuhong'
'Sun, Zhiyao'
'Zhang, Chunjing'
'Ni, Liang'
'Wang, Cheng'
'Gao, Yang'
'Lv, Lili'
'Chang, Jinhui'
'Hao, Wenhui'

_publ_section_title
;
 Assembly of a POM-based hybrid compound consisting of both helical and
 interdigitated motifs
;
_journal_name_full 'Inorganic Chemistry Communications'
_journal_page_first 47
_journal_page_last 50
_journal_paper_doi 10.1016/j.inoche.2013.12.014
_journal_volume 41
_journal_year 2014
_chemical_formula_sum 'C88 H48 Ag4 N16 O48 Si W12'
_chemical_formula_weight 4763.19
_space_group_IT_number 15
_space_group_name_Hall '-C 2yc'
_space_group_name_H-M_alt 'C 1 2/c 1'
_symmetry_cell_setting monoclinic
_symmetry_space_group_name_H-M 'C 1 2/c 1'
_atom_sites_solution_hydrogens geom
_atom_sites_solution_primary direct
_atom_sites_solution_secondary difmap
_audit_creation_method SHELXL-97
_cell_angle_alpha 90.00
_cell_angle_beta 91.727(5)
_cell_angle_gamma 90.00
_cell_formula_units_Z 4
_cell_length_a 29.047(5)
_cell_length_b 13.230(5)
_cell_length_c 26.320(5)
_cell_measurement_temperature 293(2)
_cell_volume 10110(5)
_computing_cell_refinement 'Bruker SMART'
_computing_data_collection 'Bruker SMART'
_computing_data_reduction 'Bruker SAINT'
_computing_molecular_graphics 'Bruker SHELXTL'
_computing_publication_material 'Bruker SHELXTL'
_computing_structure_refinement 'SHELXL-97 (Sheldrick, 1997)'
_computing_structure_solution 'SHELXS-97 (Sheldrick, 1990)'
_diffrn_ambient_temperature 293(2)
_diffrn_measured_fraction_theta_full 0.993
_diffrn_measured_fraction_theta_max 0.993
_diffrn_radiation_monochromator graphite
_diffrn_radiation_source 'fine-focus sealed tube'
_diffrn_radiation_type MoK\a
_diffrn_radiation_wavelength 0.71069
_diffrn_reflns_av_R_equivalents 0.0647
_diffrn_reflns_av_sigmaI/netI 0.0916
_diffrn_reflns_limit_h_max 37
_diffrn_reflns_limit_h_min -36
_diffrn_reflns_limit_k_max 17
_diffrn_reflns_limit_k_min -16
_diffrn_reflns_limit_l_max 32
_diffrn_reflns_limit_l_min -33
_diffrn_reflns_number 41325
_diffrn_reflns_theta_full 27.20
_diffrn_reflns_theta_max 27.20
_diffrn_reflns_theta_min 4.13
_exptl_absorpt_coefficient_mu 14.460
_exptl_absorpt_correction_T_max 0.004
_exptl_absorpt_correction_T_min 0.002
_exptl_absorpt_correction_type empirical
_exptl_crystal_colour yellow
_exptl_crystal_density_diffrn 3.129
_exptl_crystal_density_method 'not measured'
_exptl_crystal_description block
_exptl_crystal_F_000 8648
_exptl_crystal_size_max 0.26
_exptl_crystal_size_mid 0.24
_exptl_crystal_size_min 0.22
_refine_diff_density_max 1.297
_refine_diff_density_min -0.989
_refine_diff_density_rms 0.194
_refine_ls_extinction_method none
_refine_ls_goodness_of_fit_ref 0.801
_refine_ls_hydrogen_treatment refall
_refine_ls_matrix_type full
_refine_ls_number_parameters 762
_refine_ls_number_reflns 11196
_refine_ls_number_restraints 0
_refine_ls_restrained_S_all 0.801
_refine_ls_R_factor_all 0.0747
_refine_ls_R_factor_gt 0.0304
_refine_ls_shift/su_max 0.002
_refine_ls_shift/su_mean 0.000
_refine_ls_structure_factor_coef Fsqd
_refine_ls_weighting_details 'calc w=1/[\s^2^(Fo^2^)+(0.0000P)^2^+0.0000P] where P=(Fo^2^+2Fc^2^)/3'
_refine_ls_weighting_scheme calc
_refine_ls_wR_factor_gt 0.0289
_refine_ls_wR_factor_ref 0.0322
_reflns_number_gt 6915
_reflns_number_total 11196
_reflns_threshold_expression >2sigma(I)
_cod_data_source_file Inorg-Chem-Commun-2014-41-47.cif
_cod_data_source_block 1
_cod_depositor_comments
;
The following automatic conversions were performed:

data item '_symmetry_cell_setting' value 'Monoclinic' was changed to
'monoclinic' in accordance with the built-in table derived from the
CIF Core dictionary named 'cif_core.dic' version 2.4.5 last updated
on 2014-11-21.

Automatic conversion script
Id: cif_fix_values 8738 2021-04-28 16:35:53Z antanas 
;
_cod_original_sg_symbol_H-M 'C2/c  '
_cod_database_code 4350812

loop_
_symmetry_equiv_pos_as_xyz
'x, y, z'
'-x, y, -z+1/2'
'x+1/2, y+1/2, z'
'-x+1/2, y+1/2, -z+1/2'
'-x, -y, -z'
'x, -y, z-1/2'
'-x+1/2, -y+1/2, -z'
'x+1/2, -y+1/2, z-1/2'

loop_
_atom_site_label
_atom_site_type_symbol
_atom_site_fract_x
_atom_site_fract_y
_atom_site_fract_z
_atom_site_U_iso_or_equiv
_atom_site_adp_type
_atom_site_occupancy
_atom_site_symmetry_multiplicity
_atom_site_calc_flag
_atom_site_refinement_flags
_atom_site_disorder_assembly
_atom_site_disorder_group
W1 W 0.081639(9) -0.144961(18) 0.224765(11) 0.02089(7) Uani 1 1 d . . .
W2 W 0.105224(8) 0.05532(2) 0.320187(10) 0.02221(7) Uani 1 1 d . . .
W3 W 0.061960(8) 0.03705(2) 0.138067(9) 0.02017(6) Uani 1 1 d . . .
W4 W 0.026462(9) 0.232619(18) 0.342672(11) 0.02283(7) Uani 1 1 d . . .
W5 W -0.017737(9) -0.140787(18) 0.156305(11) 0.02105(7) Uani 1 1 d . . .
W6 W 0.082325(10) 0.237400(18) 0.234126(11) 0.02282(7) Uani 1 1 d . . .
Si1 Si 0.0000 0.04632(17) 0.2500 0.0135(5) Uani 1 2 d S . .
O1 O 0.02288(12) -0.0248(2) 0.20797(14) 0.0151(9) Uani 1 1 d . . .
O2 O 0.03903(13) 0.1168(2) 0.27711(14) 0.0151(9) Uani 1 1 d . . .
O3 O 0.10778(12) -0.0383(3) 0.26560(15) 0.0233(10) Uani 1 1 d . . .
O4 O 0.09990(13) -0.0683(3) 0.16555(15) 0.0235(10) Uani 1 1 d . . .
O5 O 0.03663(13) -0.2089(2) 0.18132(16) 0.0215(10) Uani 1 1 d . . .
O6 O 0.04742(13) -0.1772(2) 0.28203(16) 0.0212(10) Uani 1 1 d . . .
O7 O 0.12473(14) -0.2320(3) 0.22647(17) 0.0289(11) Uani 1 1 d . . .
O8 O 0.08046(13) 0.1588(3) 0.36272(15) 0.0210(10) Uani 1 1 d . . .
O9 O 0.06404(12) -0.0389(3) 0.34940(14) 0.0221(9) Uani 1 1 d . . .
O10 O 0.12495(13) 0.1613(3) 0.27639(15) 0.0232(10) Uani 1 1 d . . .
O11 O 0.15561(14) 0.0312(3) 0.35302(17) 0.0340(11) Uani 1 1 d . . .
O12 O 0.02044(12) -0.0661(3) 0.11256(14) 0.0207(10) Uani 1 1 d . . .
O13 O 0.09111(14) 0.0645(3) 0.08432(16) 0.0316(11) Uani 1 1 d . . .
O14 O 0.08820(13) 0.1317(3) 0.18491(14) 0.0210(10) Uani 1 1 d . . .
O15 O 0.06287(14) 0.3024(3) 0.29424(16) 0.0251(11) Uani 1 1 d . . .
O16 O -0.02710(13) 0.2699(3) 0.30100(16) 0.0237(10) Uani 1 1 d . . .
O17 O -0.01105(13) 0.1293(3) 0.36741(15) 0.0218(10) Uani 1 1 d . . .
O18 O 0.02448(14) 0.3192(3) 0.38965(16) 0.0287(11) Uani 1 1 d . . .
O19 O -0.03926(14) -0.2285(3) 0.11472(16) 0.0296(11) Uani 1 1 d . . .
O20 O 0.11886(16) 0.3279(3) 0.21251(18) 0.0403(13) Uani 1 1 d . . .
Ag1 Ag 0.14941(2) 0.18361(5) 0.59178(3) 0.0592(2) Uani 1 1 d . . .
Ag2 Ag 0.27843(3) 0.09883(4) 0.06187(2) 0.05655(19) Uani 1 1 d . . .
O21 O 0.3666(2) 0.1407(5) 0.5452(3) 0.089(2) Uani 1 1 d . . .
O22 O -0.04441(17) 0.3645(3) 0.5099(2) 0.0492(14) Uani 1 1 d . . .
O23 O 0.31607(17) 0.0332(5) 0.3011(2) 0.0620(16) Uani 1 1 d . . .
O24 O 0.2360(2) 0.1965(4) -0.1748(2) 0.080(2) Uani 1 1 d . . .
N1 N 0.2221(2) 0.1775(4) 0.6204(3) 0.0400(17) Uani 1 1 d . . .
N2 N 0.2060(2) 0.1259(4) 0.5105(3) 0.0482(18) Uani 1 1 d . . .
N3 N 0.09081(18) 0.1661(3) 0.5356(2) 0.0282(14) Uani 1 1 d . . .
N4 N 0.09812(19) 0.3455(4) 0.6028(2) 0.0362(15) Uani 1 1 d . . .
N5 N 0.24958(19) 0.0716(4) 0.1362(2) 0.0296(14) Uani 1 1 d . . .
N6 N 0.3518(2) 0.0734(4) 0.1270(2) 0.0412(16) Uani 1 1 d . . .
N7 N 0.3051(2) 0.1275(4) -0.0128(2) 0.0371(15) Uani 1 1 d . . .
N8 N 0.2035(2) 0.1325(4) -0.0026(2) 0.0339(15) Uani 1 1 d . . .
C1 C 0.2363(3) 0.2002(5) 0.6685(4) 0.051(2) Uani 1 1 d . . .
H1A H 0.2144 0.2117 0.6929 0.061 Uiso 1 1 calc R . .
C2 C 0.2833(3) 0.2067(5) 0.6823(4) 0.057(3) Uani 1 1 d . . .
H2A H 0.2922 0.2234 0.7155 0.068 Uiso 1 1 calc R . .
C3 C 0.3166(3) 0.1883(5) 0.6465(4) 0.055(3) Uani 1 1 d . . .
H3A H 0.3479 0.1916 0.6550 0.066 Uiso 1 1 calc R . .
C4 C 0.3014(2) 0.1656(5) 0.5989(3) 0.0341(18) Uani 1 1 d . . .
C5 C 0.2542(3) 0.1597(5) 0.5872(3) 0.0365(19) Uani 1 1 d . . .
C6 C 0.2468(3) 0.1347(5) 0.5336(3) 0.0353(19) Uani 1 1 d . . .
C7 C 0.2878(3) 0.1253(5) 0.5107(4) 0.048(2) Uani 1 1 d . . .
C8 C 0.3251(3) 0.1430(5) 0.5513(4) 0.055(3) Uani 1 1 d . . .
C9 C 0.2895(4) 0.1069(5) 0.4584(4) 0.059(3) Uani 1 1 d . . .
H9A H 0.3170 0.1026 0.4414 0.071 Uiso 1 1 calc R . .
C10 C 0.2465(5) 0.0956(5) 0.4339(4) 0.068(3) Uani 1 1 d . . .
H10A H 0.2446 0.0804 0.3994 0.082 Uiso 1 1 calc R . .
C11 C 0.2069(3) 0.1069(5) 0.4608(4) 0.056(3) Uani 1 1 d . . .
H11A H 0.1788 0.1008 0.4431 0.067 Uiso 1 1 calc R . .
C12 C 0.0795(3) 0.0932(5) 0.5017(3) 0.0365(19) Uani 1 1 d . . .
H12A H 0.1013 0.0433 0.4960 0.044 Uiso 1 1 calc R . .
C13 C 0.0377(3) 0.0867(5) 0.4744(3) 0.044(2) Uani 1 1 d . . .
H13A H 0.0314 0.0318 0.4532 0.053 Uiso 1 1 calc R . .
C14 C 0.0056(3) 0.1635(5) 0.4794(3) 0.040(2) Uani 1 1 d . . .
H14A H -0.0224 0.1631 0.4612 0.048 Uiso 1 1 calc R . .
C15 C 0.0172(2) 0.2401(5) 0.5125(3) 0.0284(17) Uani 1 1 d . . .
C16 C 0.0592(2) 0.2383(5) 0.5386(2) 0.0269(16) Uani 1 1 d . . .
C17 C 0.0626(2) 0.3265(5) 0.5714(3) 0.0289(17) Uani 1 1 d . . .
C18 C 0.0238(2) 0.3842(4) 0.5645(3) 0.0269(16) Uani 1 1 d . . .
C19 C -0.0068(2) 0.3350(5) 0.5271(3) 0.0311(17) Uani 1 1 d . . .
C20 C 0.0194(2) 0.4727(5) 0.5924(3) 0.0394(19) Uani 1 1 d . . .
H20A H -0.0060 0.5150 0.5886 0.047 Uiso 1 1 calc R . .
C21 C 0.0552(3) 0.4931(5) 0.6258(3) 0.055(2) Uani 1 1 d . . .
H21A H 0.0540 0.5509 0.6458 0.066 Uiso 1 1 calc R . .
C22 C 0.0926(3) 0.4308(6) 0.6306(3) 0.055(2) Uani 1 1 d . . .
H22A H 0.1156 0.4479 0.6543 0.066 Uiso 1 1 calc R . .
C23 C 0.2047(3) 0.0682(5) 0.1486(3) 0.0380(19) Uani 1 1 d . . .
H23A H 0.1819 0.0752 0.1233 0.046 Uiso 1 1 calc R . .
C24 C 0.1925(2) 0.0543(5) 0.1981(3) 0.0425(19) Uani 1 1 d . . .
H24A H 0.1614 0.0511 0.2051 0.051 Uiso 1 1 calc R . .
C25 C 0.2242(2) 0.0452(5) 0.2376(3) 0.0399(18) Uani 1 1 d . . .
H25A H 0.2155 0.0358 0.2710 0.048 Uiso 1 1 calc R . .
C26 C 0.2691(2) 0.0508(5) 0.2246(3) 0.0320(16) Uani 1 1 d . . .
C27 C 0.2797(2) 0.0632(4) 0.1744(3) 0.0291(17) Uani 1 1 d . . .
C28 C 0.3302(2) 0.0642(5) 0.1706(3) 0.0328(18) Uani 1 1 d . . .
C29 C 0.3502(2) 0.0502(5) 0.2175(3) 0.0328(16) Uani 1 1 d . . .
C30 C 0.3135(2) 0.0431(6) 0.2553(3) 0.0394(18) Uani 1 1 d . . .
C31 C 0.3979(2) 0.0480(6) 0.2227(3) 0.051(2) Uani 1 1 d . . .
H31A H 0.4131 0.0404 0.2541 0.061 Uiso 1 1 calc R . .
C32 C 0.4211(3) 0.0579(7) 0.1785(4) 0.059(2) Uani 1 1 d . . .
H32A H 0.4531 0.0557 0.1797 0.071 Uiso 1 1 calc R . .
C33 C 0.3984(3) 0.0708(5) 0.1328(4) 0.056(2) Uani 1 1 d . . .
H33A H 0.4159 0.0783 0.1039 0.067 Uiso 1 1 calc R . .
C34 C 0.3492(3) 0.1308(5) -0.0254(4) 0.055(2) Uani 1 1 d . . .
H34A H 0.3717 0.1185 -0.0003 0.066 Uiso 1 1 calc R . .
C35 C 0.3628(4) 0.1517(7) -0.0740(5) 0.083(4) Uani 1 1 d . . .
H35A H 0.3940 0.1545 -0.0811 0.100 Uiso 1 1 calc R . .
C36 C 0.3300(4) 0.1684(6) -0.1122(4) 0.073(3) Uani 1 1 d . . .
H36A H 0.3386 0.1806 -0.1454 0.087 Uiso 1 1 calc R . .
C37 C 0.2846(3) 0.1666(5) -0.0999(3) 0.043(2) Uani 1 1 d . . .
C38 C 0.2746(3) 0.1468(4) -0.0503(3) 0.0317(17) Uani 1 1 d . . .
C39 C 0.2250(2) 0.1494(4) -0.0452(3) 0.0272(16) Uani 1 1 d . . .
C40 C 0.2045(3) 0.1700(5) -0.0920(3) 0.0357(19) Uani 1 1 d . . .
C41 C 0.2404(4) 0.1795(5) -0.1303(3) 0.055(3) Uani 1 1 d . . .
C42 C 0.1572(3) 0.1751(5) -0.0968(4) 0.052(2) Uani 1 1 d . . .
H42A H 0.1421 0.1889 -0.1277 0.063 Uiso 1 1 calc R . .
C43 C 0.1336(3) 0.1582(5) -0.0526(4) 0.055(3) Uani 1 1 d . . .
H43A H 0.1016 0.1610 -0.0536 0.066 Uiso 1 1 calc R . .
C44 C 0.1563(3) 0.1376(5) -0.0074(3) 0.050(2) Uani 1 1 d . . .
H44A H 0.1390 0.1266 0.0213 0.060 Uiso 1 1 calc R . .

loop_
_atom_site_aniso_label
_atom_site_aniso_U_11
_atom_site_aniso_U_22
_atom_site_aniso_U_33
_atom_site_aniso_U_23
_atom_site_aniso_U_13
_atom_site_aniso_U_12
W1 0.01833(14) 0.02418(14) 0.02028(16) -0.00100(13) 0.00268(12) 0.00435(13)
W2 0.01731(15) 0.02870(14) 0.02047(16) -0.00143(13) -0.00165(12) -0.00231(13)
W3 0.01917(15) 0.02675(14) 0.01490(15) -0.00062(13) 0.00551(12) 0.00042(13)
W4 0.02558(16) 0.02419(14) 0.01900(16) -0.00580(13) 0.00531(13) -0.00376(13)
W5 0.01961(15) 0.02524(14) 0.01836(15) -0.00577(13) 0.00156(12) -0.00102(12)
W6 0.02344(15) 0.02522(14) 0.02012(16) -0.00023(12) 0.00594(13) -0.00717(13)
Si1 0.0154(13) 0.0147(11) 0.0103(13) 0.000 -0.0001(10) 0.000
O1 0.017(2) 0.021(2) 0.007(2) -0.0039(17) -0.0011(18) 0.0000(18)
O2 0.019(2) 0.014(2) 0.012(2) -0.0004(17) -0.0045(19) -0.0045(17)
O3 0.018(2) 0.030(2) 0.023(2) -0.008(2) 0.0072(19) -0.001(2)
O4 0.019(2) 0.025(2) 0.027(3) 0.001(2) 0.000(2) 0.0040(19)
O5 0.020(2) 0.018(2) 0.026(3) -0.0007(19) -0.001(2) 0.0015(18)
O6 0.020(2) 0.020(2) 0.024(3) -0.001(2) 0.007(2) 0.0022(19)
O7 0.023(3) 0.029(2) 0.035(3) 0.001(2) 0.006(2) 0.013(2)
O8 0.018(2) 0.022(2) 0.022(3) -0.0050(19) 0.000(2) -0.0050(18)
O9 0.022(2) 0.032(2) 0.012(2) 0.004(2) 0.0028(19) -0.002(2)
O10 0.022(2) 0.030(2) 0.018(3) -0.008(2) 0.002(2) -0.0046(19)
O11 0.023(3) 0.043(3) 0.035(3) -0.004(2) -0.011(2) -0.005(2)
O12 0.019(2) 0.026(2) 0.017(2) -0.0041(19) 0.002(2) -0.0037(19)
O13 0.029(3) 0.041(3) 0.026(3) -0.003(2) 0.014(2) -0.007(2)
O14 0.025(2) 0.031(2) 0.008(2) -0.0019(19) 0.0018(19) 0.000(2)
O15 0.027(3) 0.022(2) 0.026(3) -0.003(2) 0.008(2) -0.0007(19)
O16 0.024(2) 0.0176(19) 0.029(3) -0.002(2) 0.002(2) -0.0011(19)
O17 0.022(2) 0.029(2) 0.015(2) -0.004(2) 0.001(2) -0.0024(19)
O18 0.033(3) 0.030(2) 0.024(3) -0.012(2) 0.010(2) -0.003(2)
O19 0.033(3) 0.035(2) 0.020(3) -0.015(2) -0.002(2) -0.002(2)
O20 0.045(3) 0.041(3) 0.036(3) 0.003(2) 0.016(3) -0.023(2)
Ag1 0.0316(4) 0.0695(4) 0.0754(5) 0.0169(4) -0.0142(4) 0.0017(3)
Ag2 0.0892(5) 0.0462(3) 0.0345(4) 0.0034(3) 0.0064(4) -0.0001(3)
O21 0.046(4) 0.093(5) 0.128(6) 0.017(4) 0.020(4) 0.003(4)
O22 0.034(3) 0.059(3) 0.053(4) 0.003(3) -0.011(3) 0.015(3)
O23 0.039(3) 0.111(4) 0.036(4) 0.001(4) -0.008(3) 0.003(3)
O24 0.132(6) 0.074(4) 0.035(4) -0.002(3) -0.003(4) -0.006(4)
N1 0.034(4) 0.026(3) 0.060(5) 0.004(3) -0.010(4) -0.006(3)
N2 0.057(5) 0.036(4) 0.051(5) 0.008(4) -0.011(4) -0.004(3)
N3 0.034(4) 0.023(3) 0.028(4) 0.004(3) 0.000(3) 0.004(3)
N4 0.030(4) 0.051(4) 0.028(4) 0.001(3) -0.005(3) -0.005(3)
N5 0.025(4) 0.037(3) 0.027(4) 0.002(3) 0.001(3) -0.004(3)
N6 0.031(4) 0.049(4) 0.044(4) 0.004(3) 0.001(3) 0.002(3)
N7 0.033(4) 0.031(3) 0.048(4) -0.012(3) 0.004(3) 0.000(3)
N8 0.040(4) 0.024(3) 0.038(4) -0.003(3) 0.008(3) -0.007(3)
C1 0.062(7) 0.033(4) 0.057(7) 0.007(4) -0.003(5) 0.001(4)
C2 0.055(6) 0.050(5) 0.064(7) -0.018(5) -0.022(6) -0.014(5)
C3 0.046(6) 0.031(4) 0.086(8) 0.007(5) -0.023(6) -0.008(4)
C4 0.026(5) 0.028(4) 0.048(6) -0.001(4) -0.003(4) -0.001(3)
C5 0.031(5) 0.021(4) 0.058(6) 0.004(4) -0.002(4) -0.006(3)
C6 0.025(4) 0.021(4) 0.059(6) 0.009(4) 0.002(4) 0.009(3)
C7 0.055(6) 0.023(4) 0.065(7) -0.003(4) -0.007(5) 0.004(4)
C8 0.037(6) 0.027(4) 0.102(9) 0.008(5) 0.006(6) -0.005(4)
C9 0.084(8) 0.023(4) 0.071(8) 0.010(5) 0.025(6) 0.002(4)
C10 0.133(10) 0.017(4) 0.055(7) 0.008(4) 0.002(8) -0.007(6)
C11 0.056(7) 0.032(4) 0.078(8) 0.006(5) -0.024(6) -0.007(4)
C12 0.056(6) 0.030(4) 0.025(5) -0.001(3) 0.019(4) 0.012(4)
C13 0.079(7) 0.045(4) 0.008(4) -0.010(3) -0.003(4) -0.003(4)
C14 0.053(5) 0.053(5) 0.014(4) 0.000(4) -0.003(4) -0.001(4)
C15 0.029(4) 0.034(4) 0.023(4) 0.002(3) 0.006(3) 0.004(3)
C16 0.037(4) 0.026(3) 0.017(4) 0.002(3) -0.006(3) -0.004(3)
C17 0.020(4) 0.036(4) 0.031(5) 0.012(3) 0.001(3) -0.003(3)
C18 0.028(4) 0.025(3) 0.028(4) -0.003(3) 0.010(3) -0.013(3)
C19 0.030(4) 0.040(4) 0.024(4) 0.012(3) 0.003(4) 0.005(3)
C20 0.032(4) 0.038(4) 0.049(5) -0.001(4) 0.012(4) -0.006(4)
C21 0.071(7) 0.037(4) 0.058(6) -0.025(4) 0.009(5) -0.018(5)
C22 0.048(6) 0.070(6) 0.046(6) -0.007(5) -0.020(5) -0.032(5)
C23 0.034(5) 0.046(5) 0.034(5) -0.007(4) 0.000(4) -0.004(4)
C24 0.019(4) 0.047(4) 0.062(6) 0.001(5) 0.014(4) 0.007(4)
C25 0.028(4) 0.056(4) 0.036(5) 0.004(4) 0.009(4) 0.009(4)
C26 0.022(4) 0.040(4) 0.034(4) -0.008(4) -0.005(3) 0.010(4)
C27 0.030(4) 0.018(3) 0.039(5) 0.000(3) -0.002(4) 0.002(3)
C28 0.024(4) 0.029(4) 0.045(5) 0.013(4) 0.003(4) -0.003(3)
C29 0.025(4) 0.036(4) 0.037(5) 0.006(4) 0.004(4) 0.000(4)
C30 0.031(5) 0.049(4) 0.038(5) 0.000(5) -0.001(4) 0.002(4)
C31 0.022(5) 0.076(5) 0.055(6) 0.012(5) 0.005(4) 0.008(4)
C32 0.020(5) 0.095(6) 0.063(7) 0.009(6) 0.007(5) 0.004(5)
C33 0.033(5) 0.068(6) 0.068(7) 0.015(5) 0.018(5) 0.002(4)
C34 0.036(6) 0.048(5) 0.080(8) -0.009(5) 0.015(5) 0.000(4)
C35 0.048(7) 0.074(7) 0.129(12) -0.030(8) 0.041(8) -0.002(6)
C36 0.099(9) 0.060(6) 0.062(8) -0.025(5) 0.049(7) -0.020(6)
C37 0.051(6) 0.040(4) 0.038(5) -0.010(4) 0.006(5) -0.004(4)
C38 0.036(5) 0.018(3) 0.042(5) -0.002(4) 0.009(4) -0.005(3)
C39 0.038(5) 0.015(3) 0.028(4) -0.008(3) -0.001(4) -0.005(3)
C40 0.054(6) 0.027(4) 0.026(5) -0.008(3) 0.002(4) -0.007(4)
C41 0.111(9) 0.031(4) 0.023(5) -0.005(4) 0.002(6) -0.007(5)
C42 0.070(7) 0.033(4) 0.052(7) 0.004(4) -0.015(6) -0.009(4)
C43 0.039(6) 0.046(5) 0.078(8) -0.013(5) -0.024(6) -0.004(4)
C44 0.039(5) 0.043(4) 0.068(7) -0.009(5) 0.011(5) -0.019(4)

loop_
_atom_type_symbol
_atom_type_description
_atom_type_scat_dispersion_real
_atom_type_scat_dispersion_imag
_atom_type_scat_source
C C 0.0033 0.0016 'International Tables Vol C Tables 4.2.6.8 and 6.1.1.4'
H H 0.0000 0.0000 'International Tables Vol C Tables 4.2.6.8 and 6.1.1.4'
Ag Ag -0.8971 1.1015 'International Tables Vol C Tables 4.2.6.8 and 6.1.1.4'
N N 0.0061 0.0033 'International Tables Vol C Tables 4.2.6.8 and 6.1.1.4'
O O 0.0106 0.0060 'International Tables Vol C Tables 4.2.6.8 and 6.1.1.4'
Si Si 0.0817 0.0704 'International Tables Vol C Tables 4.2.6.8 and 6.1.1.4'
W W -0.8490 6.8722 'International Tables Vol C Tables 4.2.6.8 and 6.1.1.4'

loop_
_geom_angle_atom_site_label_1
_geom_angle_atom_site_label_2
_geom_angle_atom_site_label_3
_geom_angle
_geom_angle_site_symmetry_1
_geom_angle_site_symmetry_3
O7 W1 O6 103.40(19) . .
O7 W1 O5 101.90(17) . .
O6 W1 O5 90.61(18) . .
O7 W1 O3 101.81(18) . .
O6 W1 O3 85.85(16) . .
O5 W1 O3 156.21(15) . .
O7 W1 O4 98.98(18) . .
O6 W1 O4 157.49(15) . .
O5 W1 O4 87.11(16) . .
O3 W1 O4 87.27(16) . .
O7 W1 O1 170.73(18) . .
O6 W1 O1 84.62(14) . .
O5 W1 O1 73.04(13) . .
O3 W1 O1 83.20(14) . .
O4 W1 O1 73.29(14) . .
O11 W2 O3 102.05(18) . .
O11 W2 O9 102.28(18) . .
O3 W2 O9 85.30(16) . .
O11 W2 O10 100.01(18) . .
O3 W2 O10 90.18(17) . .
O9 W2 O10 157.70(15) . .
O11 W2 O8 99.68(18) . .
O3 W2 O8 158.23(15) . .
O9 W2 O8 88.86(16) . .
O10 W2 O8 87.31(16) . .
O11 W2 O2 170.49(16) . .
O3 W2 O2 84.88(14) . .
O9 W2 O2 84.62(14) . .
O10 W2 O2 73.22(14) . .
O8 W2 O2 73.69(14) . .
O13 W3 O14 101.41(18) . .
O13 W3 O4 100.03(19) . .
O14 W3 O4 91.11(16) . .
O13 W3 O17 101.68(18) . 2
O14 W3 O17 85.56(16) . 2
O4 W3 O17 158.26(17) . 2
O13 W3 O12 100.51(17) . .
O14 W3 O12 157.89(16) . .
O4 W3 O12 87.89(15) . .
O17 W3 O12 87.23(15) 2 .
O13 W3 O1 171.74(16) . .
O14 W3 O1 85.13(14) . .
O4 W3 O1 74.60(15) . .
O17 W3 O1 83.72(14) 2 .
O12 W3 O1 73.32(14) . .
O18 W4 O17 101.95(19) . .
O18 W4 O8 100.99(18) . .
O17 W4 O8 90.70(16) . .
O18 W4 O15 101.09(18) . .
O17 W4 O15 156.75(16) . .
O8 W4 O15 88.00(17) . .
O18 W4 O16 101.38(18) . .
O17 W4 O16 85.24(16) . .
O8 W4 O16 157.62(16) . .
O15 W4 O16 87.18(17) . .
O18 W4 O2 172.88(17) . .
O17 W4 O2 83.35(15) . .
O8 W4 O2 73.98(14) . .
O15 W4 O2 73.98(14) . .
O16 W4 O2 83.69(14) . .
O19 W5 O12 100.06(18) . .
O19 W5 O9 100.78(17) . 2
O12 W5 O9 90.44(16) . 2
O19 W5 O5 100.56(17) . .
O12 W5 O5 87.86(16) . .
O9 W5 O5 158.56(15) 2 .
O19 W5 O6 101.94(18) . 2
O12 W5 O6 157.99(15) . 2
O9 W5 O6 84.87(16) 2 2
O5 W5 O6 88.74(17) . 2
O19 W5 O1 171.17(17) . .
O12 W5 O1 73.65(14) . .
O9 W5 O1 85.66(14) 2 .
O5 W5 O1 73.35(14) . .
O6 W5 O1 84.55(14) 2 .
O20 W6 O16 101.9(2) . 2
O20 W6 O15 99.41(19) . .
O16 W6 O15 92.03(18) 2 .
O20 W6 O14 102.6(2) . .
O16 W6 O14 85.77(16) 2 .
O15 W6 O14 157.92(16) . .
O20 W6 O10 99.43(19) . .
O16 W6 O10 158.47(16) 2 .
O15 W6 O10 87.57(17) . .
O14 W6 O10 86.57(16) . .
O20 W6 O2 170.20(18) . .
O16 W6 O2 86.02(14) 2 .
O15 W6 O2 74.27(14) . .
O14 W6 O2 83.66(15) . .
O10 W6 O2 73.14(14) . .
O1 Si1 O1 108.5(3) . 2
O1 Si1 O2 109.38(18) . 2
O1 Si1 O2 109.98(19) 2 2
O1 Si1 O2 109.98(19) . .
O1 Si1 O2 109.38(18) 2 .
O2 Si1 O2 109.6(3) 2 .
Si1 O1 W3 123.76(18) . .
Si1 O1 W5 124.7(2) . .
W3 O1 W5 91.17(13) . .
Si1 O1 W1 125.08(19) . .
W3 O1 W1 91.01(13) . .
W5 O1 W1 90.93(11) . .
Si1 O2 W6 124.0(2) . .
Si1 O2 W4 125.4(2) . .
W6 O2 W4 90.44(11) . .
Si1 O2 W2 124.52(18) . .
W6 O2 W2 91.45(13) . .
W4 O2 W2 90.82(12) . .
W2 O3 W1 151.7(2) . .
W3 O4 W1 121.1(2) . .
W1 O5 W5 122.67(18) . .
W1 O6 W5 151.86(19) . 2
W4 O8 W2 121.5(2) . .
W5 O9 W2 151.7(2) 2 .
W2 O10 W6 122.2(2) . .
W5 O12 W3 121.8(2) . .
W3 O14 W6 151.2(2) . .
W6 O15 W4 121.30(18) . .
W6 O16 W4 151.6(2) 2 .
W4 O17 W3 153.0(2) . 2
N1 Ag1 N3 156.7(2) . .
N1 Ag1 N4 121.88(19) . .
N3 Ag1 N4 74.61(18) . .
N7 Ag2 N5 178.2(2) . .
C5 N1 C1 117.3(7) . .
C5 N1 Ag1 117.8(5) . .
C1 N1 Ag1 124.6(6) . .
C6 N2 C11 115.1(8) . .
C16 N3 C12 113.5(5) . .
C16 N3 Ag1 113.6(4) . .
C12 N3 Ag1 132.7(4) . .
C17 N4 C22 113.0(6) . .
C17 N4 Ag1 102.0(4) . .
C22 N4 Ag1 144.5(5) . .
C27 N5 C23 115.8(6) . .
C27 N5 Ag2 115.7(4) . .
C23 N5 Ag2 128.4(5) . .
C28 N6 C33 113.3(7) . .
C38 N7 C34 115.7(7) . .
C38 N7 Ag2 117.3(5) . .
C34 N7 Ag2 127.0(6) . .
C39 N8 C44 114.4(6) . .
N1 C1 C2 121.5(9) . .
N1 C1 H1A 119.3 . .
C2 C1 H1A 119.3 . .
C3 C2 C1 120.3(9) . .
C3 C2 H2A 119.9 . .
C1 C2 H2A 119.9 . .
C4 C3 C2 116.9(8) . .
C4 C3 H3A 121.6 . .
C2 C3 H3A 121.6 . .
C3 C4 C5 120.6(8) . .
C3 C4 C8 133.3(8) . .
C5 C4 C8 106.2(7) . .
N1 C5 C4 123.6(8) . .
N1 C5 C6 126.4(7) . .
C4 C5 C6 110.0(8) . .
N2 C6 C7 125.1(8) . .
N2 C6 C5 124.7(8) . .
C7 C6 C5 110.1(7) . .
C6 C7 C9 120.7(8) . .
C6 C7 C8 106.9(8) . .
C9 C7 C8 132.4(10) . .
O21 C8 C4 126.9(9) . .
O21 C8 C7 126.3(10) . .
C4 C8 C7 106.8(7) . .
C10 C9 C7 114.7(9) . .
C10 C9 H9A 122.6 . .
C7 C9 H9A 122.6 . .
C11 C10 C9 119.9(9) . .
C11 C10 H10A 120.1 . .
C9 C10 H10A 120.1 . .
N2 C11 C10 124.5(9) . .
N2 C11 H11A 117.7 . .
C10 C11 H11A 117.7 . .
N3 C12 C13 125.2(6) . .
N3 C12 H12A 117.4 . .
C13 C12 H12A 117.4 . .
C12 C13 C14 118.9(6) . .
C12 C13 H13A 120.6 . .
C14 C13 H13A 120.6 . .
C15 C14 C13 116.6(7) . .
C15 C14 H14A 121.7 . .
C13 C14 H14A 121.7 . .
C14 C15 C16 119.9(6) . .
C14 C15 C19 132.5(6) . .
C16 C15 C19 107.5(6) . .
N3 C16 C15 125.8(6) . .
N3 C16 C17 125.3(6) . .
C15 C16 C17 108.9(6) . .
N4 C17 C18 126.7(6) . .
N4 C17 C16 124.1(6) . .
C18 C17 C16 109.2(6) . .
C17 C18 C20 119.3(6) . .
C17 C18 C19 108.8(6) . .
C20 C18 C19 131.9(6) . .
O22 C19 C18 128.4(6) . .
O22 C19 C15 126.1(6) . .
C18 C19 C15 105.5(5) . .
C21 C20 C18 115.2(7) . .
C21 C20 H20A 122.4 . .
C18 C20 H20A 122.4 . .
C20 C21 C22 121.8(7) . .
C20 C21 H21A 119.1 . .
C22 C21 H21A 119.1 . .
N4 C22 C21 124.0(7) . .
N4 C22 H22A 118.0 . .
C21 C22 H22A 118.0 . .
N5 C23 C24 120.7(7) . .
N5 C23 H23A 119.6 . .
C24 C23 H23A 119.6 . .
C23 C24 C25 123.0(7) . .
C23 C24 H24A 118.5 . .
C25 C24 H24A 118.5 . .
C26 C25 C24 115.5(7) . .
C26 C25 H25A 122.3 . .
C24 C25 H25A 122.3 . .
C25 C26 C27 119.5(6) . .
C25 C26 C30 132.3(7) . .
C27 C26 C30 108.1(6) . .
N5 C27 C26 125.4(6) . .
N5 C27 C28 125.9(7) . .
C26 C27 C28 108.7(6) . .
N6 C28 C29 126.6(7) . .
N6 C28 C27 123.8(7) . .
C29 C28 C27 109.6(7) . .
C28 C29 C31 119.2(7) . .
C28 C29 C30 108.7(6) . .
C31 C29 C30 132.0(7) . .
O23 C30 C29 130.5(7) . .
O23 C30 C26 124.6(7) . .
C29 C30 C26 104.9(6) . .
C32 C31 C29 115.5(7) . .
C32 C31 H31A 122.2 . .
C29 C31 H31A 122.2 . .
C33 C32 C31 121.7(7) . .
C33 C32 H32A 119.2 . .
C31 C32 H32A 119.2 . .
N6 C33 C32 123.6(8) . .
N6 C33 H33A 118.2 . .
C32 C33 H33A 118.2 . .
N7 C34 C35 122.8(9) . .
N7 C34 H34A 118.6 . .
C35 C34 H34A 118.6 . .
C34 C35 C36 119.7(9) . .
C34 C35 H35A 120.1 . .
C36 C35 H35A 120.1 . .
C37 C36 C35 118.2(9) . .
C37 C36 H36A 120.9 . .
C35 C36 H36A 120.9 . .
C36 C37 C38 117.7(8) . .
C36 C37 C41 133.3(9) . .
C38 C37 C41 109.0(8) . .
N7 C38 C37 125.9(7) . .
N7 C38 C39 125.2(7) . .
C37 C38 C39 108.9(7) . .
N8 C39 C40 126.1(7) . .
N8 C39 C38 124.9(7) . .
C40 C39 C38 109.0(7) . .
C39 C40 C42 119.6(8) . .
C39 C40 C41 109.4(7) . .
C42 C40 C41 131.0(8) . .
O24 C41 C40 128.9(10) . .
O24 C41 C37 127.4(10) . .
C40 C41 C37 103.7(7) . .
C43 C42 C40 115.6(8) . .
C43 C42 H42A 122.2 . .
C40 C42 H42A 122.2 . .
C44 C43 C42 121.6(8) . .
C44 C43 H43A 119.2 . .
C42 C43 H43A 119.2 . .
C43 C44 N8 122.7(8) . .
C43 C44 H44A 118.6 . .
N8 C44 H44A 118.6 . .

loop_
_geom_bond_atom_site_label_1
_geom_bond_atom_site_label_2
_geom_bond_distance
_geom_bond_site_symmetry_2
W1 O7 1.701(4) .
W1 O6 1.879(4) .
W1 O5 1.908(4) .
W1 O3 1.916(4) .
W1 O4 1.947(4) .
W1 O1 2.364(3) .
W2 O11 1.707(4) .
W2 O3 1.901(4) .
W2 O9 1.905(4) .
W2 O10 1.914(4) .
W2 O8 1.922(4) .
W2 O2 2.348(3) .
W3 O13 1.709(4) .
W3 O14 1.901(4) .
W3 O4 1.905(4) .
W3 O17 1.920(4) 2
W3 O12 1.928(3) .
W3 O1 2.339(4) .
W4 O18 1.688(4) .
W4 O17 1.876(4) .
W4 O8 1.909(4) .
W4 O15 1.917(4) .
W4 O16 1.940(4) .
W4 O2 2.345(4) .
W5 O19 1.701(4) .
W5 O12 1.900(4) .
W5 O9 1.907(4) 2
W5 O5 1.917(4) .
W5 O6 1.922(4) 2
W5 O1 2.345(3) .
W6 O20 1.709(4) .
W6 O16 1.877(4) 2
W6 O15 1.901(4) .
W6 O14 1.917(4) .
W6 O10 1.924(4) .
W6 O2 2.344(4) .
Si1 O1 1.611(4) .
Si1 O1 1.611(4) 2
Si1 O2 1.617(4) 2
Si1 O2 1.617(4) .
O6 W5 1.922(4) 2
O9 W5 1.907(4) 2
O16 W6 1.877(4) 2
O17 W3 1.920(4) 2
Ag1 N1 2.221(6) .
Ag1 N3 2.233(5) .
Ag1 N4 2.630(6) .
Ag2 N7 2.168(6) .
Ag2 N5 2.180(6) .
O21 C8 1.222(9) .
O22 C19 1.233(7) .
O23 C30 1.212(8) .
O24 C41 1.196(9) .
N1 C5 1.318(9) .
N1 C1 1.353(9) .
N2 C6 1.320(8) .
N2 C11 1.333(11) .
N3 C16 1.329(7) .
N3 C12 1.349(7) .
N4 C17 1.327(7) .
N4 C22 1.356(9) .
N5 C27 1.320(7) .
N5 C23 1.353(8) .
N6 C28 1.329(9) .
N6 C33 1.360(9) .
N7 C38 1.330(8) .
N7 C34 1.334(9) .
N8 C39 1.318(8) .
N8 C44 1.376(9) .
C1 C2 1.406(10) .
C1 H1A 0.9300 .
C2 C3 1.393(11) .
C2 H2A 0.9300 .
C3 C4 1.350(10) .
C3 H3A 0.9300 .
C4 C5 1.399(9) .
C4 C8 1.479(11) .
C5 C6 1.458(10) .
C6 C7 1.357(10) .
C7 C9 1.398(11) .
C7 C8 1.516(11) .
C9 C10 1.396(12) .
C9 H9A 0.9300 .
C10 C11 1.378(12) .
C10 H10A 0.9300 .
C11 H11A 0.9300 .
C12 C13 1.396(9) .
C12 H12A 0.9300 .
C13 C14 1.388(9) .
C13 H13A 0.9300 .
C14 C15 1.373(8) .
C14 H14A 0.9300 .
C15 C16 1.381(8) .
C15 C19 1.491(9) .
C16 C17 1.452(8) .
C17 C18 1.369(8) .
C18 C20 1.390(9) .
C18 C19 1.461(8) .
C20 C21 1.367(9) .
C20 H20A 0.9300 .
C21 C22 1.366(10) .
C21 H21A 0.9300 .
C22 H22A 0.9300 .
C23 C24 1.373(9) .
C23 H23A 0.9300 .
C24 C25 1.373(9) .
C24 H24A 0.9300 .
C25 C26 1.360(8) .
C25 H25A 0.9300 .
C26 C27 1.374(9) .
C26 C30 1.505(9) .
C27 C28 1.473(9) .
C28 C29 1.362(9) .
C29 C31 1.388(8) .
C29 C30 1.483(9) .
C31 C32 1.366(10) .
C31 H31A 0.9300 .
C32 C33 1.366(10) .
C32 H32A 0.9300 .
C33 H33A 0.9300 .
C34 C35 1.379(13) .
C34 H34A 0.9300 .
C35 C36 1.382(12) .
C35 H35A 0.9300 .
C36 C37 1.369(12) .
C36 H36A 0.9300 .
C37 C38 1.370(10) .
C37 C41 1.502(11) .
C38 C39 1.449(9) .
C39 C40 1.379(9) .
C40 C42 1.379(10) .
C40 C41 1.476(11) .
C42 C43 1.387(11) .
C42 H42A 0.9300 .
C43 C44 1.370(10) .
C43 H43A 0.9300 .
C44 H44A 0.9300 .

loop_
_geom_hbond_atom_site_label_D
_geom_hbond_atom_site_label_H
_geom_hbond_atom_site_label_A
_geom_hbond_distance_DH
_geom_hbond_distance_HA
_geom_hbond_distance_DA
_geom_hbond_angle_DHA
_geom_hbond_site_symmetry_A
C14 H14A O17 0.93 2.54 3.007(8) 111.4 .
C20 H20A O18 0.93 2.33 3.077(8) 136.7 5_566
C22 H22A O23 0.93 2.29 3.196(9) 165.2 7_556
C24 H24A O3 0.93 2.55 3.315(8) 139.7 .
C24 H24A O4 0.93 2.58 3.235(8) 127.8 .
C24 H24A O14 0.93 2.42 3.208(8) 141.9 .
C34 H34A O22 0.93 2.45 3.201(10) 137.4 8
C36 H36A O20 0.93 2.19 3.068(11) 157.3 7
C43 H43A O19 0.93 2.55 3.283(9) 136.3 5
C44 H44A O13 0.93 2.35 3.258(9) 167.0 .
